data_4076340
loop_
_publ_author_name
'Tan, Runyu'
'Chiu, Frederick Sin Nang'
'Hadzovic, Alen'
'Song, Datong'

_publ_section_title
;
 Construction of Rhodium(I) and Gold(I) Macrocycles by Transferring a
 Phosphine-Functionalized 4,5-Diazafluorenide Ligand from Its Copper(I)
 N-Heterocyclic Carbene Complex
;
_journal_issue 6
_journal_name_full Organometallics
_journal_page_first 2184
_journal_paper_doi 10.1021/om200994b
_journal_volume 31
_journal_year 2012
_chemical_formula_sum 'C56 H64 Cu N4 O P'
_chemical_formula_weight 903.62
_chemical_name_systematic
; 
 ? 
;
_space_group_IT_number 14
_symmetry_cell_setting monoclinic
_symmetry_space_group_name_Hall '-P 2yn'
_symmetry_space_group_name_H-M 'P 1 21/n 1'
_atom_sites_solution_hydrogens geom
_atom_sites_solution_primary direct
_atom_sites_solution_secondary difmap
_audit_creation_method SHELXL-97
_cell_angle_alpha 90.00
_cell_angle_beta 98.460(4)
_cell_angle_gamma 90.00
_cell_formula_units_Z 4
_cell_length_a 12.4037(8)
_cell_length_b 20.6500(14)
_cell_length_c 18.9656(14)
_cell_measurement_reflns_used 10942
_cell_measurement_temperature 150(2)
_cell_measurement_theta_max 27.50
_cell_measurement_theta_min 1.84
_cell_volume 4804.9(6)
_computing_structure_refinement 'SHELXL-97 (Sheldrick, 2008)'
_computing_structure_solution 'SHELXS-97 (Sheldrick, 2008)'
_diffrn_ambient_temperature 150(2)
_diffrn_measured_fraction_theta_full 0.992
_diffrn_measured_fraction_theta_max 0.992
_diffrn_radiation_monochromator graphite
_diffrn_radiation_source 'fine-focus sealed tube'
_diffrn_radiation_type MoK\a
_diffrn_radiation_wavelength 0.71073
_diffrn_reflns_av_R_equivalents 0.1037
_diffrn_reflns_av_sigmaI/netI 0.1290
_diffrn_reflns_limit_h_max 16
_diffrn_reflns_limit_h_min -15
_diffrn_reflns_limit_k_max 23
_diffrn_reflns_limit_k_min -26
_diffrn_reflns_limit_l_max 20
_diffrn_reflns_limit_l_min -24
_diffrn_reflns_number 42559
_diffrn_reflns_theta_full 27.50
_diffrn_reflns_theta_max 27.50
_diffrn_reflns_theta_min 1.84
_exptl_absorpt_coefficient_mu 0.532
_exptl_absorpt_correction_T_max 0.9587
_exptl_absorpt_correction_T_min 0.9011
_exptl_absorpt_correction_type multi-scan
_exptl_absorpt_process_details 'bruker apex 2'
_exptl_crystal_colour green
_exptl_crystal_density_diffrn 1.249
_exptl_crystal_density_method 'not measured'
_exptl_crystal_description plate
_exptl_crystal_F_000 1920
_exptl_crystal_size_max 0.20
_exptl_crystal_size_mid 0.18
_exptl_crystal_size_min 0.08
_refine_diff_density_max 0.541
_refine_diff_density_min -0.570
_refine_diff_density_rms 0.075
_refine_ls_extinction_method none
_refine_ls_goodness_of_fit_ref 0.996
_refine_ls_hydrogen_treatment constr
_refine_ls_matrix_type full
_refine_ls_number_parameters 568
_refine_ls_number_reflns 10942
_refine_ls_number_restraints 0
_refine_ls_restrained_S_all 0.996
_refine_ls_R_factor_all 0.1474
_refine_ls_R_factor_gt 0.0588
_refine_ls_shift/su_max 0.000
_refine_ls_shift/su_mean 0.000
_refine_ls_structure_factor_coef Fsqd
_refine_ls_weighting_details 'calc w=1/[\s^2^(Fo^2^)+(0.0592P)^2^+0.0000P] where P=(Fo^2^+2Fc^2^)/3'
_refine_ls_weighting_scheme calc
_refine_ls_wR_factor_gt 0.1180
_refine_ls_wR_factor_ref 0.1483
_reflns_number_gt 5656
_reflns_number_total 10942
_reflns_threshold_expression >2sigma(I)
_cod_data_source_file om200994b_si_001.cif
_cod_data_source_block 2a
_cod_original_sg_symbol_H-M P2(1)/n
_cod_database_code 4076340

loop_
_symmetry_equiv_pos_as_xyz
'x, y, z'
'-x+1/2, y+1/2, -z+1/2'
'-x, -y, -z'
'x-1/2, -y-1/2, z-1/2'

loop_
_atom_site_label
_atom_site_type_symbol
_atom_site_fract_x
_atom_site_fract_y
_atom_site_fract_z
_atom_site_U_iso_or_equiv
_atom_site_adp_type
_atom_site_occupancy
_atom_site_symmetry_multiplicity
_atom_site_calc_flag
_atom_site_refinement_flags
C26 C -0.2477(2) -0.27029(15) -0.14841(17) 0.0217(7) Uani 1 1 d .
C41 C -0.0743(3) -0.30739(15) -0.18952(19) 0.0266(8) Uani 1 1 d .
P1 P -0.24817(7) -0.07832(4) -0.15211(5) 0.0243(2) Uani 1 1 d .
N1 N -0.1865(2) -0.15949(13) 0.00325(16) 0.0272(7) Uani 1 1 d .
C27 C -0.2404(3) -0.37381(16) -0.19027(19) 0.0279(8) Uani 1 1 d .
H27A H -0.2130 -0.4121 -0.2090 0.033 Uiso 1 1 calc R
C2 C -0.2016(3) -0.11694(18) 0.1197(2) 0.0373(9) Uani 1 1 d .
H2A H -0.2472 -0.1102 0.1552 0.045 Uiso 1 1 calc R
C9 C 0.0909(2) -0.10948(15) -0.00085(19) 0.0261(8) Uani 1 1 d .
C28 C -0.3396(3) -0.36515(16) -0.17349(19) 0.0295(8) Uani 1 1 d .
H28A H -0.3969 -0.3961 -0.1781 0.035 Uiso 1 1 calc R
C46 C 0.0126(3) -0.31346(16) -0.13336(19) 0.0298(8) Uani 1 1 d .
C45 C 0.1171(3) -0.30842(17) -0.1511(2) 0.0356(9) Uani 1 1 d .
H45A H 0.1782 -0.3129 -0.1149 0.043 Uiso 1 1 calc R
C16 C -0.5301(3) 0.02726(18) -0.1440(2) 0.0403(10) Uani 1 1 d .
H16A H -0.5636 0.0659 -0.1637 0.048 Uiso 1 1 calc R
C42 C -0.0601(3) -0.29603(17) -0.2609(2) 0.0316(9) Uani 1 1 d .
N2 N -0.0301(2) -0.16173(13) -0.10146(16) 0.0265(7) Uani 1 1 d .
C11 C -0.0286(3) -0.10712(15) 0.07906(19) 0.0250(8) Uani 1 1 d .
C43 C 0.0471(3) -0.29113(19) -0.2748(2) 0.0407(10) Uani 1 1 d .
H43A H 0.0605 -0.2836 -0.3222 0.049 Uiso 1 1 calc R
C38 C -0.4959(3) -0.21393(18) -0.2311(2) 0.0377(9) Uani 1 1 d .
H38A H -0.4195 -0.1973 -0.2273 0.045 Uiso 1 1 calc R
C37 C -0.4201(4) -0.4154(2) 0.0023(3) 0.0725(15) Uani 1 1 d .
H37A H -0.4484 -0.4340 -0.0443 0.109 Uiso 1 1 calc R
H37B H -0.4799 -0.4101 0.0303 0.109 Uiso 1 1 calc R
H37C H -0.3648 -0.4443 0.0275 0.109 Uiso 1 1 calc R
C6 C 0.0486(3) -0.15200(17) -0.1421(2) 0.0328(9) Uani 1 1 d .
H6A H 0.0366 -0.1660 -0.1903 0.039 Uiso 1 1 calc R
C29 C -0.4375(3) -0.27996(16) -0.1174(2) 0.0277(8) Uani 1 1 d .
C15 C -0.4308(3) 0.00774(17) -0.1620(2) 0.0344(9) Uani 1 1 d .
H15A H -0.3965 0.0333 -0.1939 0.041 Uiso 1 1 calc R
C3 C -0.2445(3) -0.14794(17) 0.0554(2) 0.0348(9) Uani 1 1 d .
H3A H -0.3187 -0.1612 0.0491 0.042 Uiso 1 1 calc R
C20 C -0.2468(3) -0.05811(15) -0.2462(2) 0.0314(9) Uani 1 1 d .
C10 C 0.0787(3) -0.09050(15) 0.06921(18) 0.0255(8) Uani 1 1 d .
C4 C -0.0814(2) -0.13974(15) 0.01636(19) 0.0243(8) Uani 1 1 d .
C33 C -0.6058(3) -0.22361(19) -0.1282(2) 0.0427(10) Uani 1 1 d .
H33A H -0.6593 -0.1960 -0.1534 0.051 Uiso 1 1 calc R
C52 C -0.0333(3) -0.3964(2) -0.0449(2) 0.0564(12) Uani 1 1 d .
H52A H -0.0935 -0.4107 -0.0809 0.085 Uiso 1 1 calc R
H52B H -0.0540 -0.4015 0.0027 0.085 Uiso 1 1 calc R
H52C H 0.0315 -0.4226 -0.0485 0.085 Uiso 1 1 calc R
C35 C -0.3692(3) -0.3497(2) -0.0082(2) 0.0452(10) Uani 1 1 d .
H35A H -0.3075 -0.3565 -0.0359 0.054 Uiso 1 1 calc R
C22 C -0.3380(4) -0.0534(2) -0.3676(3) 0.0627(14) Uani 1 1 d .
H22A H -0.4035 -0.0566 -0.4004 0.075 Uiso 1 1 calc R
C14 C -0.3807(3) -0.04879(16) -0.13408(19) 0.0271(8) Uani 1 1 d .
C39 C -0.5100(4) -0.2667(2) -0.2872(2) 0.0567(12) Uani 1 1 d .
H39A H -0.4601 -0.3025 -0.2721 0.085 Uiso 1 1 calc R
H39B H -0.4937 -0.2492 -0.3326 0.085 Uiso 1 1 calc R
H39C H -0.5853 -0.2825 -0.2934 0.085 Uiso 1 1 calc R
C30 C -0.4510(3) -0.30486(17) -0.0512(2) 0.0350(9) Uani 1 1 d .
C18 C -0.5325(3) -0.06574(19) -0.0694(2) 0.0393(10) Uani 1 1 d .
H18A H -0.5671 -0.0911 -0.0374 0.047 Uiso 1 1 calc R
C25 C -0.1495(3) -0.04507(17) -0.2712(2) 0.0405(10) Uani 1 1 d .
H25A H -0.0836 -0.0423 -0.2387 0.049 Uiso 1 1 calc R
C5 C -0.0085(2) -0.14107(15) -0.03350(18) 0.0229(8) Uani 1 1 d .
C36 C -0.3227(4) -0.3206(2) 0.0637(3) 0.0792(16) Uani 1 1 d .
H36A H -0.2696 -0.3507 0.0893 0.119 Uiso 1 1 calc R
H36B H -0.3819 -0.3131 0.0917 0.119 Uiso 1 1 calc R
H36C H -0.2868 -0.2794 0.0562 0.119 Uiso 1 1 calc R
N4 N -0.3437(2) -0.30270(13) -0.14805(15) 0.0263(7) Uani 1 1 d .
C48 C -0.1385(3) -0.31490(19) -0.3903(2) 0.0455(10) Uani 1 1 d .
H48A H -0.1227 -0.3613 -0.3848 0.068 Uiso 1 1 calc R
H48B H -0.0770 -0.2930 -0.4071 0.068 Uiso 1 1 calc R
H48C H -0.2044 -0.3087 -0.4250 0.068 Uiso 1 1 calc R
C31 C -0.5456(3) -0.28669(19) -0.0248(2) 0.0435(10) Uani 1 1 d .
H31A H -0.5578 -0.3020 0.0206 0.052 Uiso 1 1 calc R
C21 C -0.3409(3) -0.06206(18) -0.2959(2) 0.0431(10) Uani 1 1 d .
H21A H -0.4086 -0.0709 -0.2800 0.052 Uiso 1 1 calc R
C7 C 0.1484(3) -0.12171(17) -0.1155(2) 0.0352(9) Uani 1 1 d .
H7A H 0.2015 -0.1156 -0.1462 0.042 Uiso 1 1 calc R
C19 C -0.4338(3) -0.08520(17) -0.08818(19) 0.0299(8) Uani 1 1 d .
H19A H -0.4016 -0.1244 -0.0692 0.036 Uiso 1 1 calc R
C44 C 0.1336(3) -0.29709(18) -0.2203(2) 0.0437(11) Uani 1 1 d .
H44A H 0.2059 -0.2933 -0.2308 0.052 Uiso 1 1 calc R
C23 C -0.2422(5) -0.0404(2) -0.3920(3) 0.0667(15) Uani 1 1 d .
H23A H -0.2405 -0.0345 -0.4415 0.080 Uiso 1 1 calc R
C49 C -0.1821(4) -0.2144(2) -0.3268(2) 0.0710(15) Uani 1 1 d .
H49A H -0.1941 -0.1971 -0.2804 0.107 Uiso 1 1 calc R
H49B H -0.2481 -0.2082 -0.3615 0.107 Uiso 1 1 calc R
H49C H -0.1210 -0.1917 -0.3430 0.107 Uiso 1 1 calc R
C24 C -0.1481(4) -0.03609(19) -0.3438(3) 0.0546(13) Uani 1 1 d .
H24A H -0.0811 -0.0268 -0.3604 0.065 Uiso 1 1 calc R
C32 C -0.6216(3) -0.2471(2) -0.0630(2) 0.0451(11) Uani 1 1 d .
H32A H -0.6859 -0.2358 -0.0440 0.054 Uiso 1 1 calc R
C51 C 0.0854(3) -0.3023(2) -0.0010(2) 0.0473(11) Uani 1 1 d .
H51A H 0.1014 -0.2566 -0.0087 0.071 Uiso 1 1 calc R
H51B H 0.1504 -0.3284 -0.0045 0.071 Uiso 1 1 calc R
H51C H 0.0643 -0.3077 0.0465 0.071 Uiso 1 1 calc R
C17 C -0.5802(3) -0.00933(19) -0.0974(2) 0.0417(10) Uani 1 1 d .
H17A H -0.6478 0.0044 -0.0846 0.050 Uiso 1 1 calc R
C13 C 0.1504(2) 0.02065(15) 0.10241(19) 0.0265(8) Uani 1 1 d .
H13A H 0.0763 0.0342 0.1097 0.032 Uiso 1 1 calc R
H13B H 0.1548 0.0262 0.0511 0.032 Uiso 1 1 calc R
C12 C 0.1608(3) -0.05197(16) 0.1190(2) 0.0297(8) Uani 1 1 d .
H12A H 0.2353 -0.0667 0.1142 0.036 Uiso 1 1 calc R
H12B H 0.1490 -0.0596 0.1689 0.036 Uiso 1 1 calc R
C34 C -0.5127(3) -0.23924(16) -0.1587(2) 0.0307(9) Uani 1 1 d .
C8 C 0.1703(3) -0.10095(16) -0.0462(2) 0.0317(9) Uani 1 1 d .
H8A H 0.2381 -0.0811 -0.0289 0.038 Uiso 1 1 calc R
C47 C -0.1560(3) -0.28683(19) -0.3195(2) 0.0379(9) Uani 1 1 d .
H47A H -0.2205 -0.3090 -0.3043 0.046 Uiso 1 1 calc R
C1 C -0.0948(3) -0.09619(16) 0.13216(19) 0.0322(9) Uani 1 1 d .
H1A H -0.0666 -0.0751 0.1755 0.039 Uiso 1 1 calc R
C50 C -0.0081(3) -0.32458(18) -0.0576(2) 0.0370(9) Uani 1 1 d .
H50A H -0.0741 -0.2989 -0.0507 0.044 Uiso 1 1 calc R
C40 C -0.5733(3) -0.1586(2) -0.2574(2) 0.0523(12) Uani 1 1 d .
H40A H -0.5647 -0.1234 -0.2224 0.078 Uiso 1 1 calc R
H40B H -0.6486 -0.1743 -0.2636 0.078 Uiso 1 1 calc R
H40C H -0.5561 -0.1426 -0.3031 0.078 Uiso 1 1 calc R
N3 N -0.18455(19) -0.31625(13) -0.17511(14) 0.0232(6) Uani 1 1 d .
Cu1 Cu -0.20474(3) -0.182348(19) -0.11788(2) 0.02682(13) Uani 1 1 d .
O1 O -0.9120(3) 0.03508(19) -0.3181(2) 0.1028(13) Uani 1 1 d .
C53 C -0.8347(4) 0.0777(3) -0.3368(4) 0.111(2) Uani 1 1 d .
H53A H -0.8104 0.1074 -0.2967 0.133 Uiso 1 1 calc R
H53B H -0.8667 0.1039 -0.3784 0.133 Uiso 1 1 calc R
C55 C -0.7472(5) -0.0172(3) -0.3042(5) 0.127(3) Uani 1 1 d .
H55A H -0.7290 -0.0583 -0.3267 0.152 Uiso 1 1 calc R
H55B H -0.6952 -0.0110 -0.2598 0.152 Uiso 1 1 calc R
C56 C -0.8551(7) -0.0199(3) -0.2882(4) 0.119(3) Uani 1 1 d .
H56A H -0.8915 -0.0598 -0.3083 0.143 Uiso 1 1 calc R
H56B H -0.8542 -0.0203 -0.2359 0.143 Uiso 1 1 calc R
C54 C -0.7390(7) 0.0395(4) -0.3551(6) 0.170(4) Uani 1 1 d .
H54A H -0.6694 0.0634 -0.3437 0.204 Uiso 1 1 calc R
H54B H -0.7493 0.0257 -0.4057 0.204 Uiso 1 1 calc R

loop_
_atom_site_aniso_label
_atom_site_aniso_U_11
_atom_site_aniso_U_22
_atom_site_aniso_U_33
_atom_site_aniso_U_23
_atom_site_aniso_U_13
_atom_site_aniso_U_12
C26 0.0215(17) 0.0222(18) 0.0190(19) 0.0053(15) -0.0045(13) 0.0019(13)
C41 0.0233(17) 0.023(2) 0.032(2) -0.0075(16) 0.0010(14) 0.0011(13)
P1 0.0238(5) 0.0190(5) 0.0281(5) -0.0019(4) -0.0030(4) -0.0026(3)
N1 0.0242(15) 0.0219(16) 0.0342(19) 0.0042(13) -0.0002(13) -0.0007(11)
C27 0.033(2) 0.0186(19) 0.031(2) -0.0040(16) 0.0000(16) -0.0008(14)
C2 0.035(2) 0.040(2) 0.038(3) 0.0064(19) 0.0107(18) 0.0073(17)
C9 0.0207(18) 0.0150(17) 0.040(2) 0.0037(16) -0.0045(15) 0.0027(13)
C28 0.033(2) 0.0192(19) 0.035(2) -0.0053(16) 0.0012(16) -0.0059(14)
C46 0.0290(19) 0.0235(19) 0.034(2) -0.0033(17) -0.0037(15) 0.0015(14)
C45 0.0237(19) 0.035(2) 0.045(3) -0.0082(19) -0.0024(16) 0.0031(15)
C16 0.026(2) 0.027(2) 0.065(3) 0.002(2) -0.0030(18) 0.0052(15)
C42 0.037(2) 0.023(2) 0.034(2) -0.0034(16) 0.0020(16) -0.0006(15)
N2 0.0262(15) 0.0207(16) 0.0306(18) -0.0043(13) -0.0028(13) 0.0037(11)
C11 0.0273(18) 0.0154(17) 0.030(2) 0.0030(15) -0.0037(15) 0.0000(13)
C43 0.041(2) 0.041(2) 0.043(3) -0.005(2) 0.0142(19) -0.0030(18)
C38 0.035(2) 0.037(2) 0.037(3) 0.0006(19) -0.0071(17) 0.0001(16)
C37 0.114(4) 0.036(3) 0.064(4) 0.009(3) 0.002(3) -0.002(3)
C6 0.032(2) 0.029(2) 0.037(2) 0.0011(17) 0.0048(17) 0.0068(15)
C29 0.0270(18) 0.0197(19) 0.036(2) -0.0096(17) 0.0029(16) -0.0051(14)
C15 0.028(2) 0.023(2) 0.049(3) 0.0022(18) -0.0043(17) -0.0014(15)
C3 0.029(2) 0.035(2) 0.038(3) 0.0052(19) -0.0030(17) -0.0005(16)
C20 0.048(2) 0.0154(19) 0.030(2) -0.0001(16) 0.0009(17) -0.0023(15)
C10 0.0290(19) 0.0163(18) 0.028(2) -0.0014(15) -0.0073(14) -0.0032(13)
C4 0.0230(18) 0.0166(18) 0.031(2) 0.0017(15) -0.0031(15) 0.0014(13)
C33 0.029(2) 0.043(3) 0.054(3) -0.009(2) -0.0022(19) 0.0043(17)
C52 0.068(3) 0.048(3) 0.046(3) 0.012(2) -0.014(2) -0.009(2)
C35 0.061(3) 0.043(3) 0.032(3) 0.007(2) 0.007(2) 0.007(2)
C22 0.100(4) 0.041(3) 0.038(3) 0.001(2) -0.017(3) -0.013(3)
C14 0.0242(18) 0.0226(19) 0.032(2) -0.0043(16) -0.0038(15) -0.0053(14)
C39 0.079(3) 0.047(3) 0.040(3) -0.006(2) -0.005(2) 0.004(2)
C30 0.037(2) 0.030(2) 0.039(3) -0.0062(18) 0.0063(17) -0.0035(16)
C18 0.031(2) 0.041(2) 0.046(3) -0.004(2) 0.0058(18) -0.0032(17)
C25 0.055(3) 0.028(2) 0.040(3) -0.0054(19) 0.011(2) -0.0061(17)
C5 0.0244(18) 0.0134(17) 0.028(2) 0.0008(15) -0.0050(15) 0.0032(13)
C36 0.100(4) 0.051(3) 0.075(4) 0.006(3) -0.028(3) 0.003(3)
N4 0.0268(15) 0.0216(16) 0.0295(18) -0.0049(13) 0.0006(12) -0.0015(11)
C48 0.064(3) 0.035(2) 0.036(3) 0.000(2) 0.0033(19) -0.0088(19)
C31 0.054(3) 0.040(2) 0.040(3) -0.008(2) 0.018(2) -0.006(2)
C21 0.058(3) 0.032(2) 0.034(3) -0.0025(19) -0.0069(19) -0.0086(18)
C7 0.031(2) 0.032(2) 0.045(3) -0.0002(19) 0.0109(18) 0.0031(16)
C19 0.030(2) 0.024(2) 0.033(2) -0.0042(17) -0.0016(16) 0.0019(15)
C44 0.033(2) 0.036(2) 0.064(3) -0.008(2) 0.013(2) -0.0011(17)
C23 0.133(5) 0.039(3) 0.027(3) -0.005(2) 0.007(3) -0.017(3)
C49 0.102(4) 0.052(3) 0.051(3) -0.008(2) -0.016(3) 0.034(3)
C24 0.095(4) 0.030(2) 0.046(3) -0.005(2) 0.035(3) -0.012(2)
C32 0.033(2) 0.047(3) 0.057(3) -0.014(2) 0.012(2) -0.0033(18)
C51 0.051(3) 0.043(3) 0.041(3) 0.001(2) -0.0137(19) 0.0094(19)
C17 0.027(2) 0.037(2) 0.060(3) -0.008(2) 0.0065(19) 0.0005(17)
C13 0.0183(17) 0.0219(19) 0.036(2) -0.0023(16) -0.0070(15) -0.0040(13)
C12 0.0297(19) 0.0212(19) 0.034(2) -0.0001(16) -0.0096(15) -0.0007(14)
C34 0.0244(19) 0.025(2) 0.041(2) -0.0068(17) -0.0013(16) -0.0051(14)
C8 0.0194(18) 0.026(2) 0.047(3) 0.0035(18) -0.0044(16) 0.0003(14)
C47 0.045(2) 0.039(2) 0.029(2) 0.0001(19) 0.0024(17) -0.0002(18)
C1 0.040(2) 0.026(2) 0.028(2) 0.0017(17) -0.0029(17) 0.0079(16)
C50 0.036(2) 0.039(2) 0.033(2) 0.0016(19) -0.0041(16) 0.0057(17)
C40 0.044(2) 0.047(3) 0.058(3) 0.004(2) -0.019(2) -0.0016(19)
N3 0.0219(14) 0.0207(15) 0.0255(17) -0.0017(13) -0.0018(11) -0.0006(11)
Cu1 0.0255(2) 0.0198(2) 0.0325(3) -0.0024(2) -0.00463(17) -0.00195(17)
O1 0.110(3) 0.067(3) 0.130(4) 0.020(3) 0.013(3) -0.004(2)
C53 0.052(3) 0.086(5) 0.189(7) 0.047(5) 0.001(4) -0.018(3)
C55 0.073(4) 0.084(5) 0.197(8) -0.042(5) -0.063(5) 0.011(4)
C56 0.174(8) 0.082(5) 0.099(6) 0.027(4) 0.010(5) 0.044(5)
C54 0.130(7) 0.073(5) 0.319(14) -0.029(7) 0.074(8) -0.051(5)

loop_
_atom_type_symbol
_atom_type_description
_atom_type_scat_dispersion_real
_atom_type_scat_dispersion_imag
_atom_type_scat_source
C C 0.0033 0.0016 'International Tables Vol C Tables 4.2.6.8 and 6.1.1.4'
H H 0.0000 0.0000 'International Tables Vol C Tables 4.2.6.8 and 6.1.1.4'
N N 0.0061 0.0033 'International Tables Vol C Tables 4.2.6.8 and 6.1.1.4'
P P 0.1023 0.0942 'International Tables Vol C Tables 4.2.6.8 and 6.1.1.4'
Cu Cu 0.3201 1.2651 'International Tables Vol C Tables 4.2.6.8 and 6.1.1.4'
O O 0.0106 0.0060 'International Tables Vol C Tables 4.2.6.8 and 6.1.1.4'

loop_
_geom_angle_atom_site_label_1
_geom_angle_atom_site_label_2
_geom_angle_atom_site_label_3
_geom_angle
_geom_angle_site_symmetry_1
_geom_angle_site_symmetry_3
N4 C26 N3 102.0(3) . .
N4 C26 Cu1 130.7(2) . .
N3 C26 Cu1 127.2(2) . .
C46 C41 C42 123.5(3) . .
C46 C41 N3 119.2(3) . .
C42 C41 N3 117.3(3) . .
C14 P1 C20 104.06(16) . .
C14 P1 C13 103.24(15) . 3
C20 P1 C13 104.42(16) . 3
C14 P1 Cu1 116.12(11) . .
C20 P1 Cu1 117.02(11) . .
C13 P1 Cu1 110.48(11) 3 .
C3 N1 C4 115.0(3) . .
C3 N1 Cu1 142.0(2) . .
C4 N1 Cu1 101.2(2) . .
C28 C27 N3 106.7(3) . .
C1 C2 C3 121.3(3) . .
C8 C9 C10 136.0(3) . .
C8 C9 C5 114.9(3) . .
C10 C9 C5 108.9(3) . .
C27 C28 N4 107.0(3) . .
C45 C46 C41 116.7(3) . .
C45 C46 C50 122.4(3) . .
C41 C46 C50 120.9(3) . .
C44 C45 C46 121.2(3) . .
C17 C16 C15 120.0(3) . .
C43 C42 C41 116.8(3) . .
C43 C42 C47 121.2(3) . .
C41 C42 C47 121.9(3) . .
C6 N2 C5 116.3(3) . .
C6 N2 Cu1 137.3(3) . .
C5 N2 Cu1 104.5(2) . .
C1 C11 C10 135.6(3) . .
C1 C11 C4 115.1(3) . .
C10 C11 C4 109.1(3) . .
C44 C43 C42 120.5(4) . .
C34 C38 C39 111.8(3) . .
C34 C38 C40 113.0(3) . .
C39 C38 C40 107.8(3) . .
N2 C6 C7 122.2(4) . .
C30 C29 C34 124.5(3) . .
C30 C29 N4 116.9(3) . .
C34 C29 N4 118.3(3) . .
C16 C15 C14 120.9(3) . .
N1 C3 C2 123.3(3) . .
C25 C20 C21 117.8(4) . .
C25 C20 P1 120.7(3) . .
C21 C20 P1 121.2(3) . .
C11 C10 C9 106.8(3) . .
C11 C10 C12 127.4(3) . .
C9 C10 C12 125.3(3) . .
N1 C4 C5 124.7(3) . .
N1 C4 C11 127.0(3) . .
C5 C4 C11 107.9(3) . .
C32 C33 C34 121.9(4) . .
C30 C35 C37 110.9(4) . .
C30 C35 C36 112.1(3) . .
C37 C35 C36 110.1(4) . .
C23 C22 C21 120.7(5) . .
C19 C14 C15 117.9(3) . .
C19 C14 P1 117.3(3) . .
C15 C14 P1 124.8(3) . .
C29 C30 C31 116.4(4) . .
C29 C30 C35 123.4(3) . .
C31 C30 C35 120.2(4) . .
C17 C18 C19 119.4(3) . .
C20 C25 C24 120.1(4) . .
N2 C5 C4 126.5(3) . .
N2 C5 C9 126.0(3) . .
C4 C5 C9 107.2(3) . .
C26 N4 C28 112.2(3) . .
C26 N4 C29 126.4(3) . .
C28 N4 C29 121.0(3) . .
C32 C31 C30 121.3(4) . .
C22 C21 C20 121.3(4) . .
C8 C7 C6 121.4(3) . .
C18 C19 C14 121.6(3) . .
C45 C44 C43 121.3(4) . .
C22 C23 C24 119.0(5) . .
C23 C24 C25 121.1(4) . .
C33 C32 C31 120.6(4) . .
C18 C17 C16 120.2(3) . .
C12 C13 P1 119.6(2) . 3
C10 C12 C13 111.0(3) . .
C33 C34 C29 115.2(4) . .
C33 C34 C38 121.8(3) . .
C29 C34 C38 122.9(3) . .
C7 C8 C9 119.2(3) . .
C48 C47 C42 113.9(3) . .
C48 C47 C49 110.6(3) . .
C42 C47 C49 108.7(3) . .
C2 C1 C11 118.3(3) . .
C46 C50 C51 113.8(3) . .
C46 C50 C52 111.1(3) . .
C51 C50 C52 109.3(3) . .
C26 N3 C27 112.0(3) . .
C26 N3 C41 126.1(3) . .
C27 N3 C41 121.9(3) . .
C26 Cu1 N2 116.38(11) . .
C26 Cu1 P1 138.24(9) . .
N2 Cu1 P1 92.56(7) . .
C26 Cu1 N1 117.64(11) . .
N2 Cu1 N1 82.49(10) . .
P1 Cu1 N1 94.27(7) . .
C53 O1 C56 106.8(5) . .
O1 C53 C54 109.0(5) . .
C56 C55 C54 108.5(6) . .
O1 C56 C55 108.4(6) . .
C53 C54 C55 97.3(6) . .

loop_
_geom_bond_atom_site_label_1
_geom_bond_atom_site_label_2
_geom_bond_distance
_geom_bond_site_symmetry_2
C26 N4 1.367(4) .
C26 N3 1.374(4) .
C26 Cu1 1.956(3) .
C41 C46 1.406(5) .
C41 C42 1.410(5) .
C41 N3 1.445(4) .
P1 C14 1.832(3) .
P1 C20 1.835(4) .
P1 C13 1.855(3) 3
P1 Cu1 2.2855(10) .
N1 C3 1.328(4) .
N1 C4 1.354(4) .
N1 Cu1 2.324(3) .
C27 C28 1.328(4) .
C27 N3 1.384(4) .
C2 C1 1.380(5) .
C2 C3 1.411(5) .
C9 C8 1.410(5) .
C9 C10 1.415(5) .
C9 C5 1.451(4) .
C28 N4 1.380(4) .
C46 C45 1.390(5) .
C46 C50 1.515(5) .
C45 C44 1.378(5) .
C16 C17 1.378(5) .
C16 C15 1.385(5) .
C42 C43 1.397(5) .
C42 C47 1.516(5) .
N2 C6 1.344(4) .
N2 C5 1.347(4) .
N2 Cu1 2.185(3) .
C11 C1 1.408(5) .
C11 C10 1.413(4) .
C11 C4 1.438(5) .
C43 C44 1.382(6) .
C38 C34 1.512(5) .
C38 C39 1.516(5) .
C38 C40 1.528(5) .
C37 C35 1.521(6) .
C6 C7 1.412(5) .
C29 C30 1.389(5) .
C29 C34 1.406(5) .
C29 N4 1.453(4) .
C15 C14 1.390(5) .
C20 C25 1.386(5) .
C20 C21 1.391(5) .
C10 C12 1.509(4) .
C4 C5 1.401(5) .
C33 C32 1.369(5) .
C33 C34 1.403(5) .
C52 C50 1.541(5) .
C35 C30 1.518(5) .
C35 C36 1.523(6) .
C22 C23 1.364(7) .
C22 C21 1.377(6) .
C14 C19 1.388(5) .
C30 C31 1.394(5) .
C18 C17 1.377(5) .
C18 C19 1.385(4) .
C25 C24 1.392(6) .
C48 C47 1.507(5) .
C31 C32 1.372(6) .
C7 C8 1.370(5) .
C23 C24 1.375(7) .
C49 C47 1.532(5) .
C51 C50 1.530(5) .
C13 C12 1.534(4) .
C13 P1 1.855(3) 3
O1 C53 1.385(6) .
O1 C56 1.411(7) .
C53 C54 1.508(9) .
C55 C56 1.416(8) .
C55 C54 1.531(10) .
